data_7022129
loop_
_publ_author_name
'Singh, Roop Shikha'
'Yadav, Mahendra'
'Gupta, Rakesh Kumar'
'Pandey, Rampal'
'Pandey, Daya Shankar'

_publ_section_title
;
 Luminescent N,O-chelated chroman-BF2 complexes: structural variants of
 BODIPY.
;
_journal_issue 5
_journal_name_full 'Dalton transactions (Cambridge, England : 2003)'
_journal_page_first 1696
_journal_page_last 1707
_journal_paper_doi 10.1039/c2dt31820b
_journal_volume 42
_journal_year 2013
_chemical_formula_moiety 'C21 H18 N2 O2'
_chemical_formula_sum 'C21 H18 N2 O2'
_chemical_formula_weight 330.37
_space_group_IT_number 2
_symmetry_cell_setting triclinic
_symmetry_Int_Tables_number 2
_symmetry_space_group_name_Hall '-P 1'
_symmetry_space_group_name_H-M 'P -1'
_atom_sites_solution_hydrogens geom
_atom_sites_solution_primary direct
_atom_sites_solution_secondary difmap
_audit_creation_method SHELXL-97
_cell_angle_alpha 77.842(6)
_cell_angle_beta 71.347(7)
_cell_angle_gamma 88.204(7)
_cell_formula_units_Z 2
_cell_length_a 9.2128(9)
_cell_length_b 9.6112(7)
_cell_length_c 10.0583(6)
_cell_measurement_reflns_used 3956
_cell_measurement_temperature 293(2)
_cell_measurement_theta_max 32.38
_cell_measurement_theta_min 3.12
_cell_volume 824.29(12)
_computing_structure_refinement 'SHELXL-97 (Sheldrick, 1997)'
_diffrn_ambient_temperature 293(2)
_diffrn_detector_area_resol_mean 15.9948
_diffrn_measured_fraction_theta_full 0.998
_diffrn_measured_fraction_theta_max 0.894
_diffrn_measurement_device_type 'OXFORD DIFFRACTION XCALIBUR-S'
_diffrn_measurement_method \w/q-scan
_diffrn_radiation_monochromator graphite
_diffrn_radiation_type MoK\a
_diffrn_radiation_wavelength 0.71073
_diffrn_reflns_av_R_equivalents 0.0164
_diffrn_reflns_av_sigmaI/netI 0.0300
_diffrn_reflns_limit_h_max 13
_diffrn_reflns_limit_h_min -13
_diffrn_reflns_limit_k_max 13
_diffrn_reflns_limit_k_min -12
_diffrn_reflns_limit_l_max 10
_diffrn_reflns_limit_l_min -15
_diffrn_reflns_number 9214
_diffrn_reflns_theta_full 25.00
_diffrn_reflns_theta_max 32.46
_diffrn_reflns_theta_min 3.13
_diffrn_source 'fine-focus sealed tube'
_diffrn_standards_decay_% <3%>
_exptl_absorpt_coefficient_mu 0.087
_exptl_absorpt_correction_type none
_exptl_crystal_colour Brown
_exptl_crystal_density_diffrn 1.331
_exptl_crystal_density_method 'not measured'
_exptl_crystal_description Block
_exptl_crystal_F_000 348
_exptl_crystal_size_max 0.26
_exptl_crystal_size_mid 0.24
_exptl_crystal_size_min 0.22
_refine_diff_density_max 0.258
_refine_diff_density_min -0.216
_refine_diff_density_rms 0.041
_refine_ls_extinction_method none
_refine_ls_goodness_of_fit_ref 1.067
_refine_ls_hydrogen_treatment mixed
_refine_ls_matrix_type full
_refine_ls_number_parameters 230
_refine_ls_number_reflns 5311
_refine_ls_number_restraints 0
_refine_ls_restrained_S_all 1.067
_refine_ls_R_factor_all 0.0695
_refine_ls_R_factor_gt 0.0539
_refine_ls_shift/su_max 0.001
_refine_ls_shift/su_mean 0.000
_refine_ls_structure_factor_coef Fsqd
_refine_ls_weighting_details 'calc w=1/[\s^2^(Fo^2^)+(0.0533P)^2^+0.2798P] where P=(Fo^2^+2Fc^2^)/3'
_refine_ls_weighting_scheme calc
_refine_ls_wR_factor_gt 0.1445
_refine_ls_wR_factor_ref 0.1564
_reflns_number_gt 4091
_reflns_number_total 5943
_reflns_threshold_expression >2sigma(I)
_cod_data_source_file c2dt31820b.txt
_cod_data_source_block 6
_cod_original_cell_volume 824.29(11)
_cod_database_code 7022129

loop_
_symmetry_equiv_pos_as_xyz
'x, y, z'
'-x, -y, -z'

loop_
_atom_site_label
_atom_site_type_symbol
_atom_site_fract_x
_atom_site_fract_y
_atom_site_fract_z
_atom_site_U_iso_or_equiv
_atom_site_adp_type
_atom_site_occupancy
_atom_site_symmetry_multiplicity
_atom_site_calc_flag
_atom_site_refinement_flags
H21 H 0.091(3) 0.641(3) -0.017(2) 0.079(7) Uiso 1 1 d .
O2 O 0.30888(13) 0.43253(12) 0.39927(11) 0.0437(3) Uani 1 1 d .
C6 C 0.07094(16) 0.37010(14) 0.36464(15) 0.0357(3) Uani 1 1 d .
O1 O 0.01983(12) 0.48501(12) 0.15192(12) 0.0465(3) Uani 1 1 d .
C10 C 0.26855(15) 0.52014(14) 0.16768(14) 0.0339(3) Uani 1 1 d .
N1 N 0.50406(14) 0.54939(14) 0.19300(14) 0.0407(3) Uani 1 1 d .
C13 C 0.48655(16) 0.66135(15) 0.08962(15) 0.0371(3) Uani 1 1 d .
C21 C 0.11390(16) 0.46063(14) 0.21778(15) 0.0349(3) Uani 1 1 d .
C5 C -0.07322(18) 0.29966(15) 0.42502(16) 0.0403(3) Uani 1 1 d .
H5 H -0.1367 0.3036 0.3688 0.048 Uiso 1 1 calc R
N2 N 0.14615(15) 0.72597(15) -0.04907(14) 0.0426(3) Uani 1 1 d .
C17 C 0.27726(16) 0.74823(15) -0.01778(15) 0.0360(3) Uani 1 1 d .
C14 C 0.33618(15) 0.64433(14) 0.07426(14) 0.0335(3) Uani 1 1 d .
C7 C 0.16614(17) 0.36480(15) 0.44963(15) 0.0383(3) Uani 1 1 d .
C4 C -0.12429(19) 0.22421(16) 0.56616(16) 0.0436(3) Uani 1 1 d .
C11 C 0.37512(17) 0.44989(15) 0.24699(16) 0.0382(3) Uani 1 1 d .
H11 H 0.4059 0.3579 0.2215 0.046 Uiso 1 1 calc R
C9 C -0.0267(2) 0.22442(18) 0.64850(16) 0.0495(4) Uani 1 1 d .
H9 H -0.0593 0.1765 0.7441 0.059 Uiso 1 1 calc R
C8 C 0.1155(2) 0.29313(17) 0.59266(17) 0.0472(4) Uani 1 1 d .
H8 H 0.1773 0.2916 0.6501 0.057 Uiso 1 1 calc R
C12 C 0.62124(17) 0.74268(19) 0.03543(18) 0.0455(4) Uani 1 1 d .
H12 H 0.6427 0.8255 -0.0358 0.055 Uiso 1 1 calc R
C3 C -0.2765(2) 0.14067(18) 0.62913(18) 0.0525(4) Uani 1 1 d .
H3 H -0.3168 0.1446 0.7310 0.063 Uiso 1 1 calc R
C20 C 0.1165(2) 0.84442(19) -0.1335(2) 0.0528(4) Uani 1 1 d .
H20 H 0.0342 0.8552 -0.1690 0.063 Uiso 1 1 calc R
C16 C 0.64763(18) 0.5559(2) 0.20394(19) 0.0498(4) Uani 1 1 d .
H16 H 0.6877 0.4912 0.2645 0.060 Uiso 1 1 calc R
C15 C 0.72085(19) 0.6754(2) 0.10939(19) 0.0527(4) Uani 1 1 d .
H15 H 0.8198 0.7075 0.0956 0.063 Uiso 1 1 calc R
C18 C 0.3301(2) 0.88649(18) -0.0865(2) 0.0519(4) Uani 1 1 d .
H18 H 0.4175 0.9313 -0.0853 0.062 Uiso 1 1 calc R
C19 C 0.2283(2) 0.9463(2) -0.1581(2) 0.0615(5) Uani 1 1 d .
H19 H 0.2351 1.0385 -0.2124 0.074 Uiso 1 1 calc R
C2 C -0.2507(3) -0.0154(2) 0.6211(3) 0.0860(8) Uani 1 1 d .
H2A H -0.1748 -0.0509 0.6651 0.129 Uiso 1 1 calc R
H2B H -0.2161 -0.0235 0.5225 0.129 Uiso 1 1 calc R
H2C H -0.3452 -0.0700 0.6708 0.129 Uiso 1 1 calc R
C1 C -0.3968(2) 0.1989(3) 0.5610(3) 0.0745(6) Uani 1 1 d .
H1A H -0.4896 0.1412 0.6068 0.112 Uiso 1 1 calc R
H1B H -0.3603 0.1973 0.4607 0.112 Uiso 1 1 calc R
H1C H -0.4166 0.2951 0.5724 0.112 Uiso 1 1 calc R

loop_
_atom_site_aniso_label
_atom_site_aniso_U_11
_atom_site_aniso_U_22
_atom_site_aniso_U_33
_atom_site_aniso_U_23
_atom_site_aniso_U_13
_atom_site_aniso_U_12
O2 0.0440(6) 0.0514(6) 0.0398(5) -0.0075(5) -0.0198(5) -0.0023(5)
C6 0.0388(7) 0.0323(6) 0.0350(6) -0.0058(5) -0.0114(5) 0.0011(5)
O1 0.0386(6) 0.0547(6) 0.0459(6) 0.0037(5) -0.0212(5) -0.0109(5)
C10 0.0320(6) 0.0364(6) 0.0350(6) -0.0063(5) -0.0135(5) -0.0009(5)
N1 0.0316(6) 0.0466(7) 0.0474(7) -0.0104(5) -0.0171(5) 0.0017(5)
C13 0.0319(7) 0.0414(7) 0.0399(7) -0.0121(6) -0.0118(5) 0.0002(5)
C21 0.0339(7) 0.0353(6) 0.0366(7) -0.0063(5) -0.0133(5) -0.0018(5)
C5 0.0409(8) 0.0374(7) 0.0394(7) -0.0062(6) -0.0093(6) -0.0012(6)
N2 0.0380(7) 0.0419(7) 0.0473(7) -0.0004(5) -0.0180(5) -0.0037(5)
C17 0.0322(6) 0.0371(7) 0.0372(7) -0.0064(5) -0.0095(5) -0.0015(5)
C14 0.0301(6) 0.0368(6) 0.0344(6) -0.0103(5) -0.0094(5) 0.0002(5)
C7 0.0426(8) 0.0349(6) 0.0385(7) -0.0078(5) -0.0145(6) 0.0028(5)
C4 0.0471(8) 0.0351(7) 0.0398(7) -0.0081(6) -0.0020(6) 0.0013(6)
C11 0.0376(7) 0.0385(7) 0.0417(7) -0.0092(6) -0.0166(6) 0.0021(5)
C9 0.0644(11) 0.0453(8) 0.0320(7) -0.0050(6) -0.0083(7) 0.0037(7)
C8 0.0608(10) 0.0465(8) 0.0366(7) -0.0080(6) -0.0195(7) 0.0047(7)
C12 0.0342(7) 0.0552(9) 0.0466(8) -0.0145(7) -0.0092(6) -0.0061(6)
C3 0.0525(10) 0.0446(8) 0.0449(8) -0.0069(7) 0.0048(7) -0.0050(7)
C20 0.0514(10) 0.0515(9) 0.0550(10) 0.0017(7) -0.0246(8) 0.0033(7)
C16 0.0341(8) 0.0666(11) 0.0566(9) -0.0191(8) -0.0221(7) 0.0075(7)
C15 0.0307(7) 0.0756(12) 0.0558(10) -0.0212(9) -0.0143(7) -0.0036(7)
C18 0.0478(9) 0.0413(8) 0.0625(10) 0.0008(7) -0.0185(8) -0.0085(7)
C19 0.0640(12) 0.0442(9) 0.0690(12) 0.0116(8) -0.0256(9) -0.0036(8)
C2 0.0784(16) 0.0419(10) 0.1082(19) -0.0072(11) 0.0060(13) -0.0109(10)
C1 0.0492(11) 0.0693(13) 0.0886(15) -0.0066(11) -0.0048(10) -0.0124(10)

loop_
_atom_type_symbol
_atom_type_description
_atom_type_scat_dispersion_real
_atom_type_scat_dispersion_imag
_atom_type_scat_source
C C 0.0033 0.0016 'International Tables Vol C Tables 4.2.6.8 and 6.1.1.4'
H H 0.0000 0.0000 'International Tables Vol C Tables 4.2.6.8 and 6.1.1.4'
N N 0.0061 0.0033 'International Tables Vol C Tables 4.2.6.8 and 6.1.1.4'
O O 0.0106 0.0060 'International Tables Vol C Tables 4.2.6.8 and 6.1.1.4'

loop_
_geom_angle_atom_site_label_1
_geom_angle_atom_site_label_2
_geom_angle_atom_site_label_3
_geom_angle
C7 O2 C11 111.90(11)
C5 C6 C7 118.96(13)
C5 C6 C21 119.75(13)
C7 C6 C21 121.00(13)
C14 C10 C21 132.42(13)
C14 C10 C11 110.29(12)
C21 C10 C11 116.42(12)
C16 N1 C13 110.25(14)
C16 N1 C11 137.27(14)
C13 N1 C11 111.95(12)
N1 C13 C12 107.41(13)
N1 C13 C14 108.34(12)
C12 C13 C14 144.14(15)
O1 C21 C10 125.55(13)
O1 C21 C6 121.13(13)
C10 C21 C6 113.24(12)
C4 C5 C6 122.01(15)
C4 C5 H5 119.0
C6 C5 H5 119.0
C20 N2 C17 109.91(14)
C20 N2 H21 127.0(15)
C17 N2 H21 123.1(15)
N2 C17 C18 106.69(13)
N2 C17 C14 123.54(12)
C18 C17 C14 129.73(14)
C10 C14 C17 130.18(13)
C10 C14 C13 107.05(12)
C17 C14 C13 122.67(12)
O2 C7 C8 117.23(14)
O2 C7 C6 122.72(13)
C8 C7 C6 120.01(14)
C5 C4 C9 117.15(15)
C5 C4 C3 122.05(16)
C9 C4 C3 120.76(14)
O2 C11 N1 110.68(11)
O2 C11 C10 112.34(12)
N1 C11 C10 102.29(11)
O2 C11 H11 110.4
N1 C11 H11 110.4
C10 C11 H11 110.4
C8 C9 C4 122.31(14)
C8 C9 H9 118.8
C4 C9 H9 118.8
C9 C8 C7 119.52(15)
C9 C8 H8 120.2
C7 C8 H8 120.2
C13 C12 C15 106.57(15)
C13 C12 H12 126.7
C15 C12 H12 126.7
C1 C3 C4 114.34(15)
C1 C3 C2 110.44(19)
C4 C3 C2 109.66(15)
C1 C3 H3 107.4
C4 C3 H3 107.4
C2 C3 H3 107.4
N2 C20 C19 108.29(16)
N2 C20 H20 125.9
C19 C20 H20 125.9
C15 C16 N1 107.00(15)
C15 C16 H16 126.5
N1 C16 H16 126.5
C16 C15 C12 108.75(14)
C16 C15 H15 125.6
C12 C15 H15 125.6
C17 C18 C19 107.60(15)
C17 C18 H18 126.2
C19 C18 H18 126.2
C20 C19 C18 107.50(15)
C20 C19 H19 126.2
C18 C19 H19 126.2
C3 C2 H2A 109.5
C3 C2 H2B 109.5
H2A C2 H2B 109.5
C3 C2 H2C 109.5
H2A C2 H2C 109.5
H2B C2 H2C 109.5
C3 C1 H1A 109.5
C3 C1 H1B 109.5
H1A C1 H1B 109.5
C3 C1 H1C 109.5
H1A C1 H1C 109.5
H1B C1 H1C 109.5

loop_
_geom_bond_atom_site_label_1
_geom_bond_atom_site_label_2
_geom_bond_distance
O2 C7 1.3778(18)
O2 C11 1.4307(18)
C6 C5 1.399(2)
C6 C7 1.400(2)
C6 C21 1.4839(19)
O1 C21 1.2385(17)
C10 C14 1.3768(19)
C10 C21 1.4428(18)
C10 C11 1.5128(19)
N1 C16 1.3663(19)
N1 C13 1.3749(19)
N1 C11 1.4355(18)
C13 C12 1.377(2)
C13 C14 1.4600(19)
C5 C4 1.387(2)
C5 H5 0.9300
N2 C20 1.346(2)
N2 C17 1.3753(18)
N2 H21 0.91(2)
C17 C18 1.385(2)
C17 C14 1.431(2)
C7 C8 1.391(2)
C4 C9 1.404(2)
C4 C3 1.517(2)
C11 H11 0.9800
C9 C8 1.377(2)
C9 H9 0.9300
C8 H8 0.9300
C12 C15 1.418(2)
C12 H12 0.9300
C3 C1 1.515(3)
C3 C2 1.526(3)
C3 H3 0.9800
C20 C19 1.371(3)
C20 H20 0.9300
C16 C15 1.362(3)
C16 H16 0.9300
C15 H15 0.9300
C18 C19 1.397(3)
C18 H18 0.9300
C19 H19 0.9300
C2 H2A 0.9600
C2 H2B 0.9600
C2 H2C 0.9600
C1 H1A 0.9600
C1 H1B 0.9600
C1 H1C 0.9600

loop_
_geom_torsion_atom_site_label_1
_geom_torsion_atom_site_label_2
_geom_torsion_atom_site_label_3
_geom_torsion_atom_site_label_4
_geom_torsion
C16 N1 C13 C12 -1.18(17)
C11 N1 C13 C12 -174.36(12)
C16 N1 C13 C14 175.90(12)
C11 N1 C13 C14 2.72(16)
C14 C10 C21 O1 26.2(3)
C11 C10 C21 O1 -165.69(14)
C14 C10 C21 C6 -150.35(15)
C11 C10 C21 C6 17.73(18)
C5 C6 C21 O1 6.2(2)
C7 C6 C21 O1 -167.45(14)
C5 C6 C21 C10 -177.01(12)
C7 C6 C21 C10 9.31(19)
C7 C6 C5 C4 -0.3(2)
C21 C6 C5 C4 -174.14(14)
C20 N2 C17 C18 -0.15(19)
C20 N2 C17 C14 177.54(15)
C21 C10 C14 C17 -8.5(3)
C11 C10 C14 C17 -177.12(14)
C21 C10 C14 C13 167.88(14)
C11 C10 C14 C13 -0.74(15)
N2 C17 C14 C10 -13.4(2)
C18 C17 C14 C10 163.76(17)
N2 C17 C14 C13 170.74(13)
C18 C17 C14 C13 -12.1(2)
N1 C13 C14 C10 -1.15(16)
C12 C13 C14 C10 174.1(2)
N1 C13 C14 C17 175.57(12)
C12 C13 C14 C17 -9.2(3)
C11 O2 C7 C8 155.73(14)
C11 O2 C7 C6 -26.52(19)
C5 C6 C7 O2 -179.19(13)
C21 C6 C7 O2 -5.5(2)
C5 C6 C7 C8 -1.5(2)
C21 C6 C7 C8 172.24(14)
C6 C5 C4 C9 1.8(2)
C6 C5 C4 C3 -176.33(14)
C7 O2 C11 N1 165.98(12)
C7 O2 C11 C10 52.34(16)
C16 N1 C11 O2 66.6(2)
C13 N1 C11 O2 -122.86(13)
C16 N1 C11 C10 -173.54(17)
C13 N1 C11 C10 -2.99(16)
C14 C10 C11 O2 120.93(13)
C21 C10 C11 O2 -49.71(17)
C14 C10 C11 N1 2.23(15)
C21 C10 C11 N1 -168.41(12)
C5 C4 C9 C8 -1.5(2)
C3 C4 C9 C8 176.66(15)
C4 C9 C8 C7 -0.3(3)
O2 C7 C8 C9 179.61(14)
C6 C7 C8 C9 1.8(2)
N1 C13 C12 C15 0.26(17)
C14 C13 C12 C15 -175.00(19)
C5 C4 C3 C1 -28.4(2)
C9 C4 C3 C1 153.58(17)
C5 C4 C3 C2 96.3(2)
C9 C4 C3 C2 -81.8(2)
C17 N2 C20 C19 -0.2(2)
C13 N1 C16 C15 1.64(19)
C11 N1 C16 C15 172.29(17)
N1 C16 C15 C12 -1.4(2)
C13 C12 C15 C16 0.74(19)
N2 C17 C18 C19 0.4(2)
C14 C17 C18 C19 -177.06(16)
N2 C20 C19 C18 0.5(2)
C17 C18 C19 C20 -0.6(2)
